data_8100244
loop_
_publ_author_name
'Bujici, T. Mary'
'Wang, Xiao-Tai'
'Li, Shou-Jian'
'Zheng, Chong'

_publ_section_title
;
Crystal structure of Co(II)/Zn(II) coordination polymers supported 
by 1,3-bis(4-pyridyl)propane, {[Co(ClO~4~)~2~(C~13~H~14~N~2~)~2~] 
&#x00B7; 2C~6~H~6~}~n~ and {[Zn(ClO~4~)~2~(C~13~H~14~N~2~)~2~] 
&#x00B7; 2C~6~H~6~}~n~
;
_journal_issue 1
_journal_name_full 'Zeitschrift f\"ur Kristallographie - New Crystal Structures'
_journal_page_first 148
_journal_page_last 150
_journal_paper_doi 10.1524/ncrs.2003.218.jg.148
_journal_volume 218
_journal_year 2003
_chemical_formula_structural '[[Co(NO3)2 (C13 H14 N2)2] &#x00B7; 2C6 H6]n~.'
_chemical_formula_sum 'C38 H40 Cl2 Co N4 O8'
_chemical_formula_weight 810.57
_space_group_IT_number 2
_symmetry_cell_setting triclinic
_symmetry_space_group_name_Hall '-P 1'
_symmetry_space_group_name_H-M 'P -1'
_cell_angle_alpha 110.216(4)
_cell_angle_beta 90.116(4)
_cell_angle_gamma 110.499(4)
_cell_formula_units_Z 1
_cell_length_a 9.142(2)
_cell_length_b 10.582(3)
_cell_length_c 11.491(3)
_cell_measurement_temperature 293(2)
_cell_volume 967.5(4)
_diffrn_ambient_temperature 293(2)
_exptl_crystal_density_diffrn 1.391
_cod_depositor_comments
;
Changed '_atom_site_symmetry_multiplicity' tag to 
'_atom_site_site_symmetry_multiplicity'. Added missing 
'_atom_site_Wyckoff_symbol' tag and missing values in 
the '_atom_site' loop after consulting the original paper.

Antanas Vaitkus,
2015-03-19
;
_cod_database_code 8100244

loop_
_symmetry_equiv_pos_as_xyz
'x, y, z'
'-x, -y, -z'

loop_
_atom_site_label
_atom_site_type_symbol
_atom_site_fract_x
_atom_site_fract_y
_atom_site_fract_z
_atom_site_U_iso_or_equiv
_atom_site_adp_type
_atom_site_occupancy
_atom_site_site_symmetry_multiplicity
_atom_site_Wyckoff_symbol
_atom_site_calc_flag
_atom_site_refinement_flags
_atom_site_disorder_assembly
_atom_site_disorder_group
Co Co 0.5000 0.5000 0.5000 0.0430(3) Uani 1 1 h d S . .
C01 C 0.6684(9) 0.0776(10) 0.8808(16) 0.139(4) Uani 1 2 i d . . .
H01 H 0.6247 -0.0212 0.8661 0.14(3) Uiso 1 2 i calc R . .
C02 C 0.7150(10) 0.1779(15) 0.9986(11) 0.115(3) Uani 1 2 i d . . .
H02 H 0.6995 0.1456 1.0650 0.31(9) Uiso 1 2 i calc R . .
C03 C 0.7809(11) 0.3179(13) 1.0245(11) 0.118(3) Uani 1 2 i d . . .
H03 H 0.8131 0.3822 1.1072 0.7(3) Uiso 1 2 i calc R . .
C05 C 0.7539(10) 0.2798(13) 0.8107(10) 0.118(3) Uani 1 2 i d . . .
H05 H 0.7653 0.3213 0.7503 0.11(2) Uiso 1 2 i calc R . .
C04 C 0.8007(11) 0.3662(12) 0.9338(11) 0.118(3) Uani 1 2 i d . . .
H04 H 0.8499 0.4658 0.9542 0.27(8) Uiso 1 2 i calc R . .
C06 C 0.6895(10) 0.1310(15) 0.7755(10) 0.146(4) Uani 1 2 i d . . .
H06 H 0.6613 0.0685 0.6920 0.18(4) Uiso 1 2 i calc R . .
C1 C 0.0739(6) 0.0234(4) 0.7169(4) 0.0528(11) Uani 1 2 i d . . .
H1A H 0.0708 -0.0739 0.6719 0.056(13) Uiso 1 2 i calc R . .
H1B H -0.0339 0.0193 0.7162 0.034(10) Uiso 1 2 i calc R . .
C2 C 0.1499(6) 0.0763(5) 0.8524(4) 0.0543(11) Uani 1 2 i d . . .
H2A H 0.2560 0.0762 0.8529 0.079(17) Uiso 1 2 i calc R . .
H2B H 0.0899 0.0096 0.8910 0.054(12) Uiso 1 2 i calc R . .
C3 C 0.1569(6) 0.2295(5) 0.9297(4) 0.0577(12) Uani 1 2 i d . . .
H3A H 0.2149 0.2954 0.8899 0.085(18) Uiso 1 2 i calc R . .
H3B H 0.0505 0.2287 0.9300 0.059(13) Uiso 1 2 i calc R . .
N11 N 0.3421(4) 0.3261(4) 0.5520(3) 0.0482(9) Uani 1 2 i d . . .
C12 C 0.1944(5) 0.3093(5) 0.5715(4) 0.0546(11) Uani 1 2 i d . . .
H12 H 0.1506 0.3678 0.5518 0.041(11) Uiso 1 2 i calc R . .
C13 C 0.1026(5) 0.2097(5) 0.6195(4) 0.0550(12) Uani 1 2 i d . . .
H13 H -0.0007 0.2018 0.6301 0.068(15) Uiso 1 2 i calc R . .
C14 C 0.1628(5) 0.1215(4) 0.6518(4) 0.0467(10) Uani 1 2 i d . . .
C15 C 0.3158(6) 0.1371(5) 0.6286(5) 0.0637(13) Uani 1 2 i d . . .
H15 H 0.3614 0.0784 0.6459 0.086(18) Uiso 1 2 i calc R . .
C16 C 0.4006(6) 0.2385(6) 0.5805(5) 0.0655(14) Uani 1 2 i d . . .
H16 H 0.5034 0.2469 0.5670 0.085(17) Uiso 1 2 i calc R . .
N21 N 0.6182(4) 0.6002(4) 0.6888(3) 0.0481(9) Uani 1 2 i d . . .
C22 C 0.5364(6) 0.6200(6) 0.7857(4) 0.0636(13) Uani 1 2 i d . . .
H22 H 0.4282 0.5951 0.7695 0.045(11) Uiso 1 2 i calc R . .
C23 C 0.6057(6) 0.6755(6) 0.9081(4) 0.0667(14) Uani 1 2 i d . . .
H23 H 0.5440 0.6869 0.9723 0.091(18) Uiso 1 2 i calc R . .
C24 C 0.7662(5) 0.7145(5) 0.9369(4) 0.0514(11) Uani 1 2 i d . . .
C25 C 0.8500(5) 0.6965(5) 0.8370(4) 0.0558(12) Uani 1 2 i d . . .
H25 H 0.9588 0.7235 0.8508 0.067(14) Uiso 1 2 i calc R . .
C26 C 0.7719(5) 0.6381(5) 0.7157(4) 0.0545(11) Uani 1 2 i d . . .
H26 H 0.8308 0.6249 0.6498 0.069(15) Uiso 1 2 i calc R . .
Cl Cl 0.24947(13) 0.70362(12) 0.59484(11) 0.0585(4) Uani 1 2 i d . . .
O1 O 0.3269(4) 0.6044(4) 0.5496(4) 0.0764(11) Uani 1 2 i d . . .
O2 O 0.2014(9) 0.7368(8) 0.4993(6) 0.154(2) Uani 1 2 i d . . .
O3 O 0.1300(7) 0.6515(7) 0.6573(7) 0.155(3) Uani 1 2 i d . . .
O4 O 0.3603(8) 0.8336(6) 0.6785(6) 0.161(3) Uani 1 2 i d . . .

loop_
_atom_site_aniso_label
_atom_site_aniso_U_11
_atom_site_aniso_U_22
_atom_site_aniso_U_33
_atom_site_aniso_U_23
_atom_site_aniso_U_13
_atom_site_aniso_U_12
Co 0.0414(5) 0.0529(5) 0.0407(5) 0.0207(4) 0.0055(3) 0.0213(4)
C01 0.065(5) 0.093(6) 0.248(14) 0.066(8) 0.005(7) 0.015(4)
C02 0.079(5) 0.162(10) 0.143(8) 0.091(8) 0.027(5) 0.055(6)
C03 0.103(6) 0.157(9) 0.137(8) 0.067(7) 0.039(5) 0.084(6)
C05 0.099(6) 0.175(9) 0.118(7) 0.092(7) 0.014(5) 0.060(6)
C04 0.102(6) 0.136(8) 0.150(9) 0.068(7) 0.025(6) 0.069(6)
C06 0.075(5) 0.182(11) 0.125(8) -0.003(8) -0.021(5) 0.042(6)
C1 0.062(3) 0.044(2) 0.049(2) 0.019(2) 0.009(2) 0.014(2)
C2 0.062(3) 0.058(3) 0.048(3) 0.028(2) 0.007(2) 0.021(2)
C3 0.066(3) 0.070(3) 0.045(2) 0.019(2) 0.000(2) 0.036(2)
N11 0.046(2) 0.058(2) 0.047(2) 0.0235(17) 0.0067(15) 0.0230(17)
C12 0.047(3) 0.068(3) 0.060(3) 0.035(2) 0.006(2) 0.024(2)
C13 0.043(3) 0.072(3) 0.056(3) 0.033(2) 0.005(2) 0.020(2)
C14 0.051(2) 0.045(2) 0.040(2) 0.0143(18) 0.0025(18) 0.0146(19)
C15 0.069(3) 0.070(3) 0.082(4) 0.046(3) 0.029(3) 0.042(3)
C16 0.056(3) 0.075(3) 0.090(4) 0.048(3) 0.029(3) 0.034(3)
N21 0.047(2) 0.060(2) 0.045(2) 0.0250(17) 0.0105(16) 0.0227(17)
C22 0.045(3) 0.092(4) 0.050(3) 0.021(3) 0.006(2) 0.026(2)
C23 0.060(3) 0.099(4) 0.043(3) 0.021(3) 0.010(2) 0.037(3)
C24 0.057(3) 0.058(3) 0.045(2) 0.020(2) 0.001(2) 0.027(2)
C25 0.045(3) 0.073(3) 0.048(3) 0.024(2) -0.0020(19) 0.018(2)
C26 0.045(3) 0.074(3) 0.048(3) 0.028(2) 0.010(2) 0.021(2)
Cl 0.0564(7) 0.0629(7) 0.0622(7) 0.0192(6) 0.0109(5) 0.0330(6)
O1 0.071(2) 0.083(2) 0.106(3) 0.045(2) 0.035(2) 0.053(2)
O2 0.209(6) 0.219(7) 0.121(4) 0.092(5) 0.014(4) 0.151(6)
O3 0.132(5) 0.189(6) 0.196(6) 0.101(5) 0.111(5) 0.090(5)
O4 0.184(6) 0.073(3) 0.157(5) -0.020(3) -0.051(4) 0.033(4)

loop_
_geom_bond_atom_site_label_1
_geom_bond_atom_site_label_2
_geom_bond_distance
_geom_bond_site_symmetry_2
_geom_bond_publ_flag
Co N21 2.144(3) . ?
Co N21 2.144(3) 2_666 ?
Co N11 2.174(4) 2_666 ?
Co N11 2.174(4) . ?
Co O1 2.201(3) 2_666 ?
Co O1 2.201(3) . ?
C01 C02 1.352(14) . ?
C01 C06 1.490(15) . ?
C02 C03 1.311(13) . ?
C03 C04 1.297(12) . ?
C05 C04 1.359(13) . ?
C05 C06 1.378(14) . ?
C1 C14 1.499(6) . ?
C1 C2 1.530(6) . ?
C2 C3 1.534(6) . ?
C3 C24 1.506(6) 2_667 ?
N11 C12 1.329(5) . ?
N11 C16 1.346(6) . ?
C12 C13 1.380(6) . ?
C13 C14 1.382(7) . ?
C14 C15 1.387(6) . ?
C15 C16 1.373(7) . ?
N21 C26 1.323(6) . ?
N21 C22 1.340(6) . ?
C22 C23 1.375(7) . ?
C23 C24 1.382(7) . ?
C24 C25 1.377(6) . ?
C24 C3 1.506(6) 2_667 ?
C25 C26 1.388(6) . ?
Cl O3 1.367(5) . ?
Cl O2 1.376(5) . ?
Cl O4 1.396(5) . ?
Cl O1 1.420(3) . ?
